data_4116643
loop_
_publ_author_name
'Deborah Freedman'
'Safak Sayan'
'Thomas J. Emge'
'Mark Croft'
'John G. Brennan'

_publ_contact_author_address
;
 Department of Chemistry
 Rutgers, The State University of New Jersey
 610 Taylor Road
 Piscataway, New Jersey  08854-8087  U.S.A.
;
_publ_contact_author_fax (732)-445-5312
_publ_contact_author_name 'J. G. Brennan'
_publ_section_title
;
 Heterovalent Clusters: Ln4Se(SePh)8 (Ln4= Sm4, Yb4, Sm2Yb2, Nd2Yb2)
;
_journal_name_full 'Journal of the American Chemical Society'
_journal_page_first 11713
_journal_page_last 11719
_journal_paper_doi 10.1021/ja991437d
_journal_volume 121
_journal_year 1999
_chemical_formula_sum 'C17 H22.5 O2.5 Se2.25 Sm0.61 Yb0.39'
_chemical_formula_weight 603.72
_space_group_IT_number 130
_symmetry_cell_setting tetragonal
_symmetry_space_group_name_Hall '-P 4a 2ac'
_symmetry_space_group_name_H-M 'P 4/n c c :2'
_atom_sites_solution_hydrogens geom
_atom_sites_solution_primary direct
_atom_sites_solution_secondary difmap
_audit_creation_method SHELXL
_cell_angle_alpha 90.00(2)
_cell_angle_beta 90.00(2)
_cell_angle_gamma 90.00(2)
_cell_formula_units_Z 16
_cell_length_a 18.493(3)
_cell_length_b 18.493(3)
_cell_length_c 24.172(6)
_cell_measurement_reflns_used 25
_cell_measurement_temperature 153(5)
_cell_measurement_theta_max 17.1
_cell_measurement_theta_min 15.8
_cell_volume 8267(3)
_computing_cell_refinement CAD4
_computing_data_collection CAD4
_computing_data_reduction local
_computing_molecular_graphics 'XPMA/ZORTEP (Zsolnai, 1997)'
_computing_structure_refinement 'SHELXL-97 (Sheldrick, 1997)'
_computing_structure_solution 'SHELXS-97 (Sheldrick, 1990)'
_diffrn_ambient_temperature 153(5)
_diffrn_measured_fraction_theta_full 0.953
_diffrn_measured_fraction_theta_max 0.953
_diffrn_measurement_device_type 'Enraf Nonius CAD4'
_diffrn_measurement_method omega-scan
_diffrn_radiation_monochromator graphite
_diffrn_radiation_source 'fine-focus sealed tube'
_diffrn_radiation_type 'Mo K\a'
_diffrn_radiation_wavelength 0.71073
_diffrn_reflns_av_R_equivalents 0.0282
_diffrn_reflns_av_sigmaI/netI 0.0491
_diffrn_reflns_limit_h_max 3
_diffrn_reflns_limit_h_min -14
_diffrn_reflns_limit_k_max 20
_diffrn_reflns_limit_k_min 0
_diffrn_reflns_limit_l_max 26
_diffrn_reflns_limit_l_min 0
_diffrn_reflns_number 3964
_diffrn_reflns_theta_full 23.00
_diffrn_reflns_theta_max 23.00
_diffrn_reflns_theta_min 2.01
_diffrn_standards_decay_% 1
_diffrn_standards_interval_time 3600
_diffrn_standards_number 3
_exptl_absorpt_coefficient_mu 7.468
_exptl_absorpt_correction_T_max .2594
_exptl_absorpt_correction_T_min .1619
_exptl_absorpt_correction_type numerical
_exptl_absorpt_process_details SHELX-76
_exptl_crystal_colour red
_exptl_crystal_density_diffrn 1.940
_exptl_crystal_description rod
_exptl_crystal_F_000 4578
_exptl_crystal_size_max 0.40
_exptl_crystal_size_mid 0.25
_exptl_crystal_size_min 0.20
_refine_diff_density_max 0.792
_refine_diff_density_min -0.783
_refine_diff_density_rms 0.120
_refine_ls_extinction_coef 0.00007(2)
_refine_ls_extinction_expression Fc^*^=kFc[1+0.001xFc^2^\l^3^/sin(2\q)]^-1/4^
_refine_ls_extinction_method SHELXL97
_refine_ls_goodness_of_fit_ref 1.061
_refine_ls_hydrogen_treatment mixed
_refine_ls_matrix_type full
_refine_ls_number_parameters 218
_refine_ls_number_reflns 2458
_refine_ls_number_restraints 156
_refine_ls_restrained_S_all 1.107
_refine_ls_R_factor_all 0.0744
_refine_ls_R_factor_gt 0.0363
_refine_ls_shift/esd_max -0.003
_refine_ls_shift/esd_mean 0.001
_refine_ls_structure_factor_coef Fsqd
_refine_ls_weighting_details 'w=1/[\s^2^(Fo^2^)+(0.0300P)^2^+35.0000P] where P=(Fo^2^+2Fc^2^)/3'
_refine_ls_weighting_scheme calc
_refine_ls_wR_factor_gt 0.0733
_refine_ls_wR_factor_ref 0.0836
_reflns_number_observed 1949
_reflns_number_total 2755
_reflns_observed_criterion >2sigma(I)
_cod_data_source_file ja991437d_4.cif
_cod_data_source_block smseyb
_cod_depositor_comments
;
The following automatic conversions were performed:

'_refine_ls_weighting_scheme' value 'calc
w=1/[\s^2^(Fo^2^)+(0.0300P)^2^+35.0000P] where P=(Fo^2^+2Fc^2^)/3'
was changed to 'calc'. New tag '_refine_ls_weighting_details' was
created. The value of the new tag was set to
'w=1/[\s^2^(Fo^2^)+(0.0300P)^2^+35.0000P] where P=(Fo^2^+2Fc^2^)/3'.

Automatic conversion script
Id: cif_fix_values 3143 2015-03-26 13:38:13Z robertas 
;
_cod_original_cell_volume 8266.6(28)
_cod_original_sg_symbol_H-M 'P 4/n c c'
_cod_original_formula_sum 'C17 H22.50 O2.50 Se2.25 Sm0.61 Yb0.39'
_cod_database_code 4116643

loop_
_symmetry_equiv_pos_as_xyz
'x, y, z'
'-y+1/2, x, z'
'-x+1/2, -y+1/2, z'
'y, -x+1/2, z'
'-x+1/2, y, z+1/2'
'y, x, z+1/2'
'x, -y+1/2, z+1/2'
'-y+1/2, -x+1/2, z+1/2'
'-x, -y, -z'
'y-1/2, -x, -z'
'x-1/2, y-1/2, -z'
'-y, x-1/2, -z'
'x-1/2, -y, -z-1/2'
'-y, -x, -z-1/2'
'-x, y-1/2, -z-1/2'
'y-1/2, x-1/2, -z-1/2'

loop_
_atom_site_aniso_label
_atom_site_aniso_U_11
_atom_site_aniso_U_22
_atom_site_aniso_U_33
_atom_site_aniso_U_23
_atom_site_aniso_U_13
_atom_site_aniso_U_12
Sm1 0.0228(3) 0.0231(3) 0.0497(3) -0.0048(2) -0.0029(2) -0.0005(2)
Yb1 0.0228(3) 0.0231(3) 0.0497(3) -0.0048(2) -0.0029(2) -0.0005(2)
Se1 0.017(2) 0.022(2) 0.032(2) 0.000 0.000 0.004(2)
Se2 0.0582(7) 0.0328(6) 0.0393(6) -0.0015(5) -0.0017(5) -0.0058(5)
Se3 0.0306(6) 0.0324(6) 0.0585(7) 0.0015(5) -0.0114(5) -0.0006(4)
C1 0.085(9) 0.041(6) 0.040(7) -0.011(5) 0.015(6) -0.020(6)
C2 0.082(9) 0.042(7) 0.089(9) -0.009(7) 0.022(8) -0.006(6)
C3 0.089(9) 0.056(8) 0.109(10) -0.013(8) 0.044(8) -0.028(7)
C4 0.132(13) 0.079(10) 0.116(12) -0.033(9) 0.060(11) -0.037(9)
C5 0.132(12) 0.094(10) 0.061(8) -0.016(8) 0.038(9) -0.054(10)
C6 0.113(11) 0.085(9) 0.053(8) -0.007(7) 0.012(8) -0.040(8)
C7 0.122(10) 0.038(7) 0.063(8) 0.000(6) -0.044(8) 0.003(7)
C8 0.169(13) 0.051(8) 0.043(7) 0.000(6) 0.003(9) 0.030(8)
C9 0.233(17) 0.087(12) 0.129(14) -0.014(11) 0.014(14) 0.029(12)
C10 0.243(18) 0.102(12) 0.097(12) -0.026(10) -0.039(14) 0.039(14)
C11 0.211(17) 0.108(13) 0.146(15) -0.019(12) -0.106(13) 0.002(13)
C12 0.174(14) 0.077(10) 0.119(12) 0.007(9) -0.098(11) -0.014(10)
C13 0.051(7) 0.067(8) 0.101(10) 0.025(7) -0.002(7) 0.003(6)
O1 0.038(4) 0.037(4) 0.086(6) -0.005(4) 0.011(4) -0.004(3)
C14 0.087(9) 0.048(7) 0.132(12) -0.008(8) 0.046(9) -0.031(7)
C15 0.080(9) 0.090(9) 0.107(10) -0.058(8) 0.028(9) -0.053(8)
O2 0.041(4) 0.037(4) 0.094(6) -0.033(4) 0.010(4) -0.009(3)
C16 0.046(7) 0.069(8) 0.088(9) -0.035(7) -0.022(7) 0.006(6)

loop_
_atom_site_label
_atom_site_type_symbol
_atom_site_fract_x
_atom_site_fract_y
_atom_site_fract_z
_atom_site_U_iso_or_equiv
_atom_site_thermal_displace_type
_atom_site_occupancy
_atom_site_calc_flag
_atom_site_refinement_flags
Sm1 Sm 0.67259(2) 0.11519(2) -0.00418(2) 0.0319(2) Uani 0.60(2) d P
Yb1 Yb 0.67259(2) 0.11519(2) -0.00418(2) 0.0319(2) Uani 0.40(2) d P
Se1 Se 0.7500 0.2500 0.0111 0.0237(7) Uani 0.50 d SP
Se2 Se 0.61754(6) 0.20849(5) 0.09050(4) 0.0435(3) Uani 1 d .
Se3 Se 0.54269(5) 0.19684(5) -0.04477(4) 0.0405(3) Uani 1 d .
C1 C 0.5238(6) 0.1868(5) 0.1237(4) 0.055(3) Uani 1 d DU
C2 C 0.4596(6) 0.2109(5) 0.1012(4) 0.071(4) Uani 1 d DU
H2 H 0.4597(6) 0.2365(5) 0.0671(4) 0.085 Uiso 1 calc R
C3 C 0.3944(6) 0.1979(6) 0.1284(5) 0.085(4) Uani 1 d DU
H3 H 0.3503(6) 0.2147(6) 0.1129(5) 0.102 Uiso 1 calc R
C4 C 0.3939(8) 0.1610(8) 0.1773(6) 0.109(6) Uani 1 d DU
H4 H 0.3493(8) 0.1534(8) 0.1960(6) 0.131 Uiso 1 calc R
C5 C 0.4569(8) 0.1346(7) 0.2001(5) 0.096(5) Uani 1 d DU
H5 H 0.4559(8) 0.1073(7) 0.2333(5) 0.115 Uiso 1 calc R
C6 C 0.5223(7) 0.1488(7) 0.1732(5) 0.083(4) Uani 1 d DU
H6 H 0.5663(7) 0.1323(7) 0.1890(5) 0.100 Uiso 1 calc R
C7 C 0.5427(7) 0.2024(6) -0.1236(5) 0.074(4) Uani 1 d DU
C8 C 0.6062(7) 0.2210(5) -0.1513(5) 0.088(5) Uani 1 d DU
H8 H 0.6495(7) 0.2308(5) -0.1314(5) 0.105 Uiso 1 calc R
C9 C 0.6047(10) 0.2248(8) -0.2095(7) 0.150(8) Uani 1 d DU
H9 H 0.6465(10) 0.2379(8) -0.2301(7) 0.180 Uiso 1 calc R
C10 C 0.5412(12) 0.2092(10) -0.2350(6) 0.147(8) Uani 1 d DU
H10 H 0.5416(12) 0.2085(10) -0.2743(6) 0.177 Uiso 1 calc R
C11 C 0.4769(10) 0.1943(10) -0.2099(7) 0.155(8) Uani 1 d DU
H11 H 0.4334(10) 0.1884(10) -0.2303(7) 0.186 Uiso 1 calc R
C12 C 0.4787(7) 0.1881(7) -0.1514(6) 0.123(6) Uani 1 d DU
H12 H 0.4366(7) 0.1744(7) -0.1315(6) 0.148 Uiso 1 calc R
C13 C 0.6187(6) 0.0009(6) 0.1026(5) 0.073(4) Uani 1 d DU
H13A H 0.6187(6) 0.0469(6) 0.1228(5) 0.109 Uiso 1 calc R
H13B H 0.6649(6) -0.0239(6) 0.1085(5) 0.109 Uiso 1 calc R
H13C H 0.5791(6) -0.0296(6) 0.1162(5) 0.109 Uiso 1 calc R
O1 O 0.6088(3) 0.0145(3) 0.0443(3) 0.054(2) Uani 1 d DU
C14 C 0.6083(7) -0.0516(6) 0.0117(5) 0.089(5) Uani 1 d DU
H14A H 0.6579(7) -0.0715(6) 0.0089(5) 0.107 Uiso 1 calc R
H14B H 0.5770(7) -0.0883(6) 0.0294(5) 0.107 Uiso 1 calc R
C15 C 0.5809(7) -0.0336(7) -0.0428(4) 0.092(5) Uani 1 d DU
H15A H 0.5311(7) -0.0143(7) -0.0399(4) 0.111 Uiso 1 calc R
H15B H 0.5797(7) -0.0774(7) -0.0663(4) 0.111 Uiso 1 calc R
O2 O 0.6283(4) 0.0204(3) -0.0673(3) 0.057(2) Uani 1 d DU
C16 C 0.6169(6) 0.0306(6) -0.1255(4) 0.068(4) Uani 1 d DU
H16A H 0.6504(6) 0.0675(6) -0.1393(4) 0.102 Uiso 1 calc R
H16B H 0.5671(6) 0.0464(6) -0.1319(4) 0.102 Uiso 1 calc R
H16C H 0.6256(6) -0.0150(6) -0.1449(4) 0.102 Uiso 1 calc R
C17 C 0.2942(41) 0.2388(50) -0.0020(29) 0.132(30) Uiso 0.25 d PD
H17A H 0.3134(41) 0.2547(50) 0.0338(29) 0.198 Uiso 0.25 calc PR
H17B H 0.3341(41) 0.2333(50) -0.0284(29) 0.198 Uiso 0.25 calc PR
H17C H 0.2695(41) 0.1923(50) 0.0025(29) 0.198 Uiso 0.25 calc PR
O3 O 0.2434(69) 0.2922(47) -0.0227(28) 0.236(49) Uiso 0.25 d PD
C18 C 0.2013(34) 0.2686(80) -0.0714(24) 0.223(50) Uiso 0.25 d PD
H18A H 0.1713(34) 0.2261(80) -0.0616(24) 0.267 Uiso 0.25 calc PR
H18B H 0.1686(34) 0.3080(80) -0.0835(24) 0.267 Uiso 0.25 calc PR
C19 C 0.2500 0.2500 -0.1156(25) 0.263(29) Uiso 1 d SD
H19A H 0.2826 0.2105 -0.1036(25) 0.316 Uiso 0.25 calc PR
H19B H 0.2800 0.2924 -0.1254(25) 0.316 Uiso 0.25 calc PR
O4 O 0.2074(47) 0.2266(125) -0.1642(38) 0.447(81) Uiso 0.25 d PD
C20 C 0.2524(84) 0.2081(57) -0.2118(24) 0.300(85) Uiso 0.25 d PD
H20A H 0.2228(84) 0.1839(57) -0.2398(24) 0.449 Uiso 0.25 calc PR
H20B H 0.2915(84) 0.1758(57) -0.2000(24) 0.449 Uiso 0.25 calc PR
H20C H 0.2732(84) 0.2524(57) -0.2275(24) 0.449 Uiso 0.25 calc PR

loop_
_atom_type_symbol
_atom_type_description
_atom_type_scat_dispersion_real
_atom_type_scat_dispersion_imag
_atom_type_scat_source
C C 0.0033 0.0016 'International Tables Vol C Tables 4.2.6.8 and 6.1.1.4'
H H 0.0000 0.0000 'International Tables Vol C Tables 4.2.6.8 and 6.1.1.4'
O O 0.0106 0.0060 'International Tables Vol C Tables 4.2.6.8 and 6.1.1.4'
Se Se -0.0929 2.2259 'International Tables Vol C Tables 4.2.6.8 and 6.1.1.4'
Sm Sm -0.1638 3.4418 'International Tables Vol C Tables 4.2.6.8 and 6.1.1.4'
Yb Yb -0.3850 5.5486 'International Tables Vol C Tables 4.2.6.8 and 6.1.1.4'

loop_
_geom_angle_atom_site_label_1
_geom_angle_atom_site_label_2
_geom_angle_atom_site_label_3
_geom_angle
_geom_angle_site_symmetry_1
_geom_angle_site_symmetry_3
O2 Sm1 O1 66.6(2) . .
O2 Sm1 Se1 138.2(2) . 10_665
O1 Sm1 Se1 155.2(2) . 10_665
O2 Sm1 Se1 148.8(2) . .
O1 Sm1 Se1 144.6(2) . .
Se1 Sm1 Se1 10.659(3) 10_665 .
O2 Sm1 Se3 83.6(2) . .
O1 Sm1 Se3 98.7(2) . .
Se1 Sm1 Se3 86.75(2) 10_665 .
Se1 Sm1 Se3 90.24(2) . .
O2 Sm1 Se3 101.2(2) . 12_655
O1 Sm1 Se3 82.1(2) . 12_655
Se1 Sm1 Se3 90.56(2) 10_665 12_655
Se1 Sm1 Se3 86.37(2) . 12_655
Se3 Sm1 Se3 174.96(2) . 12_655
O2 Sm1 Se2 79.9(2) . 12_655
O1 Sm1 Se2 132.60(15) . 12_655
Se1 Sm1 Se2 65.60(2) 10_665 12_655
Se1 Sm1 Se2 73.57(2) . 12_655
Se3 Sm1 Se2 110.39(3) . 12_655
Se3 Sm1 Se2 72.21(3) 12_655 12_655
O2 Sm1 Se2 139.3(2) . .
O1 Sm1 Se2 84.9(2) . .
Se1 Sm1 Se2 73.68(2) 10_665 .
Se1 Sm1 Se2 65.25(2) . .
Se3 Sm1 Se2 72.10(3) . .
Se3 Sm1 Se2 103.05(3) 12_655 .
Se2 Sm1 Se2 138.80(4) 12_655 .
O2 Sm1 Sm1 129.0(2) . 10_665
O1 Sm1 Sm1 124.91(15) . 10_665
Se1 Sm1 Sm1 45.4 10_665 10_665
Se1 Sm1 Sm1 45.025(1) . 10_665
Se3 Sm1 Sm1 47.36(2) . 10_665
Se3 Sm1 Sm1 128.33(2) 12_655 10_665
Se2 Sm1 Sm1 102.09(2) 12_655 10_665
Se2 Sm1 Sm1 47.81(2) . 10_665
O2 Sm1 Yb1 129.0(2) . 10_665
O1 Sm1 Yb1 124.91(15) . 10_665
Se1 Sm1 Yb1 45.4 10_665 10_665
Se1 Sm1 Yb1 45.025(1) . 10_665
Se3 Sm1 Yb1 47.36(2) . 10_665
Se3 Sm1 Yb1 128.33(2) 12_655 10_665
Se2 Sm1 Yb1 102.09(2) 12_655 10_665
Se2 Sm1 Yb1 47.81(2) . 10_665
Sm1 Sm1 Yb1 0.00(2) 10_665 10_665
O2 Sm1 Yb1 122.5(2) . 12_655
O1 Sm1 Yb1 128.8(2) . 12_655
Se1 Sm1 Yb1 45.4 10_665 12_655
Se1 Sm1 Yb1 45.024(1) . 12_655
Se3 Sm1 Yb1 131.04(2) . 12_655
Se3 Sm1 Yb1 47.31(2) 12_655 12_655
Se2 Sm1 Yb1 48.02(2) 12_655 12_655
Se2 Sm1 Yb1 97.89(2) . 12_655
Sm1 Sm1 Yb1 89.859(1) 10_665 12_655
Yb1 Sm1 Yb1 89.859(1) 10_665 12_655
O2 Sm1 Sm1 122.5(2) . 12_655
O1 Sm1 Sm1 128.8(2) . 12_655
Se1 Sm1 Sm1 45.4 10_665 12_655
Se1 Sm1 Sm1 45.024(1) . 12_655
Se3 Sm1 Sm1 131.04(2) . 12_655
Se3 Sm1 Sm1 47.31(2) 12_655 12_655
Se2 Sm1 Sm1 48.02(2) 12_655 12_655
Se2 Sm1 Sm1 97.89(2) . 12_655
Sm1 Sm1 Sm1 89.859(1) 10_665 12_655
Yb1 Sm1 Sm1 89.859(1) 10_665 12_655
Yb1 Sm1 Sm1 0.00(2) 12_655 12_655
O2 Yb1 O1 66.6(2) . .
O2 Yb1 Se1 138.2(2) . 10_665
O1 Yb1 Se1 155.2(2) . 10_665
O2 Yb1 Se1 148.8(2) . .
O1 Yb1 Se1 144.6(2) . .
Se1 Yb1 Se1 10.659(3) 10_665 .
O2 Yb1 Se3 83.6(2) . .
O1 Yb1 Se3 98.7(2) . .
Se1 Yb1 Se3 86.75(2) 10_665 .
Se1 Yb1 Se3 90.24(2) . .
O2 Yb1 Se3 101.2(2) . 12_655
O1 Yb1 Se3 82.1(2) . 12_655
Se1 Yb1 Se3 90.56(2) 10_665 12_655
Se1 Yb1 Se3 86.37(2) . 12_655
Se3 Yb1 Se3 174.96(2) . 12_655
O2 Yb1 Se2 79.9(2) . 12_655
O1 Yb1 Se2 132.60(15) . 12_655
Se1 Yb1 Se2 65.60(2) 10_665 12_655
Se1 Yb1 Se2 73.57(2) . 12_655
Se3 Yb1 Se2 110.39(3) . 12_655
Se3 Yb1 Se2 72.21(3) 12_655 12_655
O2 Yb1 Se2 139.3(2) . .
O1 Yb1 Se2 84.9(2) . .
Se1 Yb1 Se2 73.68(2) 10_665 .
Se1 Yb1 Se2 65.25(2) . .
Se3 Yb1 Se2 72.10(3) . .
Se3 Yb1 Se2 103.05(3) 12_655 .
Se2 Yb1 Se2 138.80(4) 12_655 .
O2 Yb1 Sm1 129.0(2) . 10_665
O1 Yb1 Sm1 124.91(15) . 10_665
Se1 Yb1 Sm1 45.4 10_665 10_665
Se1 Yb1 Sm1 45.025(1) . 10_665
Se3 Yb1 Sm1 47.36(2) . 10_665
Se3 Yb1 Sm1 128.33(2) 12_655 10_665
Se2 Yb1 Sm1 102.09(2) 12_655 10_665
Se2 Yb1 Sm1 47.81(2) . 10_665
O2 Yb1 Yb1 129.0(2) . 10_665
O1 Yb1 Yb1 124.91(15) . 10_665
Se1 Yb1 Yb1 45.4 10_665 10_665
Se1 Yb1 Yb1 45.025(1) . 10_665
Se3 Yb1 Yb1 47.36(2) . 10_665
Se3 Yb1 Yb1 128.33(2) 12_655 10_665
Se2 Yb1 Yb1 102.09(2) 12_655 10_665
Se2 Yb1 Yb1 47.81(2) . 10_665
Sm1 Yb1 Yb1 0.00(2) 10_665 10_665
O2 Yb1 Yb1 122.5(2) . 12_655
O1 Yb1 Yb1 128.8(2) . 12_655
Se1 Yb1 Yb1 45.4 10_665 12_655
Se1 Yb1 Yb1 45.024(1) . 12_655
Se3 Yb1 Yb1 131.04(2) . 12_655
Se3 Yb1 Yb1 47.31(2) 12_655 12_655
Se2 Yb1 Yb1 48.02(2) 12_655 12_655
Se2 Yb1 Yb1 97.89(2) . 12_655
Sm1 Yb1 Yb1 89.859(1) 10_665 12_655
Yb1 Yb1 Yb1 89.859(1) 10_665 12_655
O2 Yb1 Sm1 122.5(2) . 12_655
O1 Yb1 Sm1 128.8(2) . 12_655
Se1 Yb1 Sm1 45.4 10_665 12_655
Se1 Yb1 Sm1 45.024(1) . 12_655
Se3 Yb1 Sm1 131.04(2) . 12_655
Se3 Yb1 Sm1 47.31(2) 12_655 12_655
Se2 Yb1 Sm1 48.02(2) 12_655 12_655
Se2 Yb1 Sm1 97.89(2) . 12_655
Sm1 Yb1 Sm1 89.859(1) 10_665 12_655
Yb1 Yb1 Sm1 89.859(1) 10_665 12_655
Yb1 Yb1 Sm1 0.00(2) 12_655 12_655
Se1 Se1 Yb1 86.668(10) 10_665 12_655
Se1 Se1 Sm1 86.668(10) 10_665 12_655
Yb1 Se1 Sm1 0.00(2) 12_655 12_655
Se1 Se1 Yb1 86.667(10) 10_665 10_665
Yb1 Se1 Yb1 173.34(2) 12_655 10_665
Sm1 Se1 Yb1 173.34(2) 12_655 10_665
Se1 Se1 Sm1 86.667(10) 10_665 10_665
Yb1 Se1 Sm1 173.34(2) 12_655 10_665
Sm1 Se1 Sm1 173.34(2) 12_655 10_665
Yb1 Se1 Sm1 0.00(2) 10_665 10_665
Se1 Se1 Yb1 82.674(10) 10_665 3_655
Yb1 Se1 Yb1 89.6 12_655 3_655
Sm1 Se1 Yb1 89.6 12_655 3_655
Yb1 Se1 Yb1 89.6 10_665 3_655
Sm1 Se1 Yb1 89.6 10_665 3_655
Se1 Se1 Sm1 82.674(10) 10_665 3_655
Yb1 Se1 Sm1 89.6 12_655 3_655
Sm1 Se1 Sm1 89.6 12_655 3_655
Yb1 Se1 Sm1 89.6 10_665 3_655
Sm1 Se1 Sm1 89.6 10_665 3_655
Yb1 Se1 Sm1 0.00(2) 3_655 3_655
Se1 Se1 Sm1 82.671(10) 10_665 .
Yb1 Se1 Sm1 89.576(1) 12_655 .
Sm1 Se1 Sm1 89.576(1) 12_655 .
Yb1 Se1 Sm1 89.6 10_665 .
Sm1 Se1 Sm1 89.6 10_665 .
Yb1 Se1 Sm1 165.34(2) 3_655 .
Sm1 Se1 Sm1 165.34(2) 3_655 .
Se1 Se1 Yb1 82.671(10) 10_665 .
Yb1 Se1 Yb1 89.576(1) 12_655 .
Sm1 Se1 Yb1 89.576(1) 12_655 .
Yb1 Se1 Yb1 89.6 10_665 .
Sm1 Se1 Yb1 89.6 10_665 .
Yb1 Se1 Yb1 165.34(2) 3_655 .
Sm1 Se1 Yb1 165.34(2) 3_655 .
Sm1 Se1 Yb1 0.00(2) . .
C1 Se2 Yb1 114.8(3) . 10_665
C1 Se2 Sm1 114.8(3) . 10_665
Yb1 Se2 Sm1 0.00(2) 10_665 10_665
C1 Se2 Yb1 119.3(3) . .
Yb1 Se2 Yb1 84.17(3) 10_665 .
Sm1 Se2 Yb1 84.17(3) 10_665 .
C1 Se2 Sm1 119.3(3) . .
Yb1 Se2 Sm1 84.17(3) 10_665 .
Sm1 Se2 Sm1 84.17(3) 10_665 .
Yb1 Se2 Sm1 0.00(2) . .
C7 Se3 Sm1 110.7(4) . .
C7 Se3 Yb1 110.7(4) . .
Sm1 Se3 Yb1 0.00(2) . .
C7 Se3 Yb1 110.5(3) . 10_665
Sm1 Se3 Yb1 85.32(3) . 10_665
Yb1 Se3 Yb1 85.32(3) . 10_665
C7 Se3 Sm1 110.5(3) . 10_665
Sm1 Se3 Sm1 85.32(3) . 10_665
Yb1 Se3 Sm1 85.32(3) . 10_665
Yb1 Se3 Sm1 0.00(2) 10_665 10_665
C2 C1 C6 119.1(9) . .
C2 C1 Se2 122.5(7) . .
C6 C1 Se2 118.4(9) . .
C1 C2 C3 120.2(10) . .
C4 C3 C2 120.1(11) . .
C3 C4 C5 121.1(11) . .
C4 C5 C6 118.7(10) . .
C1 C6 C5 120.8(10) . .
C12 C7 C8 122.2(10) . .
C12 C7 Se3 118.3(11) . .
C8 C7 Se3 119.5(8) . .
C7 C8 C9 118.4(11) . .
C10 C9 C8 117.4(12) . .
C11 C10 C9 126.5(13) . .
C10 C11 C12 116.1(12) . .
C7 C12 C11 119.2(12) . .
C13 O1 C14 112.5(8) . .
C13 O1 Yb1 121.9(6) . .
C14 O1 Yb1 112.0(5) . .
C13 O1 Sm1 121.9(6) . .
C14 O1 Sm1 112.0(5) . .
Yb1 O1 Sm1 0.00(3) . .
C15 C14 O1 107.5(9) . .
C14 C15 O2 108.5(9) . .
C16 O2 C15 113.7(7) . .
C16 O2 Sm1 124.2(6) . .
C15 O2 Sm1 115.9(6) . .
C16 O2 Yb1 124.2(6) . .
C15 O2 Yb1 115.9(6) . .
Sm1 O2 Yb1 0.00(3) . .
C17 O3 C18 114.4(24) . .
C19 C18 O3 109.4(22) . .
C19 C18 C17 108.7(42) . 2
O3 C18 C17 3.9(42) . 2
C18 C19 O4 109.1(22) . .
C20 O4 C19 113.0(24) . .

loop_
_geom_bond_atom_site_label_1
_geom_bond_atom_site_label_2
_geom_bond_distance
_geom_bond_site_symmetry_2
Sm1 O2 2.464(6) .
Sm1 O1 2.497(7) .
Sm1 Se1 2.8797(6) 10_665
Sm1 Se1 2.8985(6) .
Sm1 Se3 3.0022(11) .
Sm1 Se3 3.0047(11) 12_655
Sm1 Se2 3.0317(12) 12_655
Sm1 Se2 3.0416(12) .
Sm1 Sm1 4.0706(9) 10_665
Sm1 Yb1 4.0706(9) 10_665
Sm1 Yb1 4.0707(9) 12_655
Sm1 Sm1 4.0707(9) 12_655
Yb1 O2 2.464(6) .
Yb1 O1 2.497(7) .
Yb1 Se1 2.8797(6) 10_665
Yb1 Se1 2.8985(6) .
Yb1 Se3 3.0022(11) .
Yb1 Se3 3.0047(11) 12_655
Yb1 Se2 3.0317(12) 12_655
Yb1 Se2 3.0416(12) .
Yb1 Sm1 4.0706(9) 10_665
Yb1 Yb1 4.0706(9) 10_665
Yb1 Yb1 4.0707(9) 12_655
Yb1 Sm1 4.0707(9) 12_655
Se1 Se1 0.5370(1) 10_665
Se1 Yb1 2.8797(6) 12_655
Se1 Sm1 2.8797(6) 12_655
Se1 Yb1 2.8797(6) 10_665
Se1 Sm1 2.8797(6) 10_665
Se1 Yb1 2.8985(6) 3_655
Se1 Sm1 2.8985(6) 3_655
Se2 C1 1.952(10) .
Se2 Yb1 3.0316(12) 10_665
Se2 Sm1 3.0316(12) 10_665
Se3 C7 1.909(11) .
Se3 Yb1 3.0046(11) 10_665
Se3 Sm1 3.0046(11) 10_665
C1 C2 1.380(12) .
C1 C6 1.388(12) .
C2 C3 1.394(12) .
C3 C4 1.365(13) .
C4 C5 1.378(14) .
C5 C6 1.399(12) .
C7 C12 1.385(13) .
C7 C8 1.396(13) .
C8 C9 1.407(13) .
C9 C10 1.359(15) .
C10 C11 1.36(2) .
C11 C12 1.419(14) .
C13 O1 1.443(11) .
O1 C14 1.454(11) .
C14 C15 1.452(13) .
C15 O2 1.454(11) .
O2 C16 1.434(11) .
C17 O3 1.45(2) .
O3 C18 1.48(2) .
C18 C19 1.44(2) .
C18 C17 2.07(6) 2
C19 O4 1.48(2) .
O4 C20 1.46(2) .

loop_
_geom_torsion_atom_site_label_1
_geom_torsion_atom_site_label_2
_geom_torsion_atom_site_label_3
_geom_torsion_atom_site_label_4
_geom_torsion
_geom_torsion_site_symmetry_1
_geom_torsion_site_symmetry_4
O2 Sm1 Se1 Se1 7.3(3) . 10_665
O1 Sm1 Se1 Se1 -176.2(2) . 10_665
Se3 Sm1 Se1 Se1 -70.80(2) . 10_665
Se3 Sm1 Se1 Se1 112.93(2) 12_655 10_665
Se2 Sm1 Se1 Se1 40.42(2) 12_655 10_665
Se2 Sm1 Se1 Se1 -140.90(2) . 10_665
Sm1 Sm1 Se1 Se1 -86.693(9) 10_665 10_665
Yb1 Sm1 Se1 Se1 -86.693(9) 10_665 10_665
Yb1 Sm1 Se1 Se1 86.693(9) 12_655 10_665
Sm1 Sm1 Se1 Se1 86.693(9) 12_655 10_665
O2 Sm1 Se1 Yb1 94.0(3) . 10_665
O1 Sm1 Se1 Yb1 -89.5(2) . 10_665
Se1 Sm1 Se1 Yb1 86.693(9) 10_665 10_665
Se3 Sm1 Se1 Yb1 15.90(2) . 10_665
Se3 Sm1 Se1 Yb1 -160.37(3) 12_655 10_665
Se2 Sm1 Se1 Yb1 127.11(2) 12_655 10_665
Se2 Sm1 Se1 Yb1 -54.21(2) . 10_665
Sm1 Sm1 Se1 Yb1 0.0 10_665 10_665
Yb1 Sm1 Se1 Yb1 173.386(18) 12_655 10_665
Sm1 Sm1 Se1 Yb1 173.386(18) 12_655 10_665
O2 Sm1 Se1 Sm1 94.0(3) . 10_665
O1 Sm1 Se1 Sm1 -89.5(2) . 10_665
Se1 Sm1 Se1 Sm1 86.693(9) 10_665 10_665
Se3 Sm1 Se1 Sm1 15.90(2) . 10_665
Se3 Sm1 Se1 Sm1 -160.37(3) 12_655 10_665
Se2 Sm1 Se1 Sm1 127.11(2) 12_655 10_665
Se2 Sm1 Se1 Sm1 -54.21(2) . 10_665
Yb1 Sm1 Se1 Sm1 0.0 10_665 10_665
Yb1 Sm1 Se1 Sm1 173.386(18) 12_655 10_665
Sm1 Sm1 Se1 Sm1 173.386(18) 12_655 10_665
O2 Sm1 Se1 Yb1 -79.4(3) . 12_655
O1 Sm1 Se1 Yb1 97.1(2) . 12_655
Se1 Sm1 Se1 Yb1 -86.693(9) 10_665 12_655
Se3 Sm1 Se1 Yb1 -157.49(3) . 12_655
Se3 Sm1 Se1 Yb1 26.24(2) 12_655 12_655
Se2 Sm1 Se1 Yb1 -46.27(2) 12_655 12_655
Se2 Sm1 Se1 Yb1 132.41(3) . 12_655
Sm1 Sm1 Se1 Yb1 -173.386(18) 10_665 12_655
Yb1 Sm1 Se1 Yb1 -173.386(18) 10_665 12_655
Sm1 Sm1 Se1 Yb1 0.0 12_655 12_655
O2 Sm1 Se1 Sm1 -79.4(3) . 12_655
O1 Sm1 Se1 Sm1 97.1(2) . 12_655
Se1 Sm1 Se1 Sm1 -86.693(9) 10_665 12_655
Se3 Sm1 Se1 Sm1 -157.49(3) . 12_655
Se3 Sm1 Se1 Sm1 26.24(2) 12_655 12_655
Se2 Sm1 Se1 Sm1 -46.27(2) 12_655 12_655
Se2 Sm1 Se1 Sm1 132.41(3) . 12_655
Sm1 Sm1 Se1 Sm1 -173.386(18) 10_665 12_655
Yb1 Sm1 Se1 Sm1 -173.386(18) 10_665 12_655
Yb1 Sm1 Se1 Sm1 0.0 12_655 12_655
O2 Sm1 Se1 Yb1 7.3(3) . 3_655
O1 Sm1 Se1 Yb1 -176.2(2) . 3_655
Se1 Sm1 Se1 Yb1 0.000(1) 10_665 3_655
Se3 Sm1 Se1 Yb1 -70.80(2) . 3_655
Se3 Sm1 Se1 Yb1 112.93(2) 12_655 3_655
Se2 Sm1 Se1 Yb1 40.42(2) 12_655 3_655
Se2 Sm1 Se1 Yb1 -140.90(2) . 3_655
Sm1 Sm1 Se1 Yb1 -86.693(9) 10_665 3_655
Yb1 Sm1 Se1 Yb1 -86.693(9) 10_665 3_655
Yb1 Sm1 Se1 Yb1 86.693(9) 12_655 3_655
Sm1 Sm1 Se1 Yb1 86.693(9) 12_655 3_655
O2 Sm1 Se1 Sm1 7.3(3) . 3_655
O1 Sm1 Se1 Sm1 -176.2(2) . 3_655
Se1 Sm1 Se1 Sm1 0.000(1) 10_665 3_655
Se3 Sm1 Se1 Sm1 -70.80(2) . 3_655
Se3 Sm1 Se1 Sm1 112.93(2) 12_655 3_655
Se2 Sm1 Se1 Sm1 40.42(2) 12_655 3_655
Se2 Sm1 Se1 Sm1 -140.90(2) . 3_655
Sm1 Sm1 Se1 Sm1 -86.693(9) 10_665 3_655
Yb1 Sm1 Se1 Sm1 -86.693(9) 10_665 3_655
Yb1 Sm1 Se1 Sm1 86.693(9) 12_655 3_655
Sm1 Sm1 Se1 Sm1 86.693(9) 12_655 3_655
O2 Sm1 Se2 C1 10.7(4) . .
O1 Sm1 Se2 C1 -33.7(4) . .
Se1 Sm1 Se2 C1 159.0(4) 10_665 .
Se1 Sm1 Se2 C1 165.9(4) . .
Se3 Sm1 Se2 C1 67.1(4) . .
Se3 Sm1 Se2 C1 -114.3(4) 12_655 .
Se2 Sm1 Se2 C1 167.9(4) 12_655 .
Sm1 Sm1 Se2 C1 115.2(4) 10_665 .
Yb1 Sm1 Se2 C1 115.2(4) 10_665 .
Yb1 Sm1 Se2 C1 -162.2(4) 12_655 .
Sm1 Sm1 Se2 C1 -162.2(4) 12_655 .
O2 Sm1 Se2 Yb1 -104.5(3) . 10_665
O1 Sm1 Se2 Yb1 -148.88(16) . 10_665
Se1 Sm1 Se2 Yb1 43.774(14) 10_665 10_665
Se1 Sm1 Se2 Yb1 50.757(14) . 10_665
Se3 Sm1 Se2 Yb1 -48.09(3) . 10_665
Se3 Sm1 Se2 Yb1 130.48(2) 12_655 10_665
Se2 Sm1 Se2 Yb1 52.68(3) 12_655 10_665
Sm1 Sm1 Se2 Yb1 0.0 10_665 10_665
Yb1 Sm1 Se2 Yb1 82.58(2) 12_655 10_665
Sm1 Sm1 Se2 Yb1 82.58(2) 12_655 10_665
O2 Sm1 Se2 Sm1 -104.5(3) . 10_665
O1 Sm1 Se2 Sm1 -148.88(16) . 10_665
Se1 Sm1 Se2 Sm1 43.774(14) 10_665 10_665
Se1 Sm1 Se2 Sm1 50.757(14) . 10_665
Se3 Sm1 Se2 Sm1 -48.09(3) . 10_665
Se3 Sm1 Se2 Sm1 130.48(2) 12_655 10_665
Se2 Sm1 Se2 Sm1 52.68(3) 12_655 10_665
Yb1 Sm1 Se2 Sm1 0.0 10_665 10_665
Yb1 Sm1 Se2 Sm1 82.58(2) 12_655 10_665
Sm1 Sm1 Se2 Sm1 82.58(2) 12_655 10_665
O2 Sm1 Se3 C7 -54.5(4) . .
O1 Sm1 Se3 C7 -119.6(4) . .
Se1 Sm1 Se3 C7 84.8(4) 10_665 .
Se1 Sm1 Se3 C7 94.9(4) . .
Se3 Sm1 Se3 C7 142.6(5) 12_655 .
Se2 Sm1 Se3 C7 22.3(4) 12_655 .
Se2 Sm1 Se3 C7 158.7(4) . .
Sm1 Sm1 Se3 C7 110.1(4) 10_665 .
Yb1 Sm1 Se3 C7 110.1(4) 10_665 .
Yb1 Sm1 Se3 C7 73.8(4) 12_655 .
Sm1 Sm1 Se3 C7 73.8(4) 12_655 .
O2 Sm1 Se3 Yb1 -164.59(16) . 10_665
O1 Sm1 Se3 Yb1 130.32(16) . 10_665
Se1 Sm1 Se3 Yb1 -25.348(18) 10_665 10_665
Se1 Sm1 Se3 Yb1 -15.270(19) . 10_665
Se3 Sm1 Se3 Yb1 32.4(3) 12_655 10_665
Se2 Sm1 Se3 Yb1 -87.80(3) 12_655 10_665
Se2 Sm1 Se3 Yb1 48.55(3) . 10_665
Sm1 Sm1 Se3 Yb1 0.0 10_665 10_665
Yb1 Sm1 Se3 Yb1 -36.31(4) 12_655 10_665
Sm1 Sm1 Se3 Yb1 -36.31(4) 12_655 10_665
O2 Sm1 Se3 Sm1 -164.59(16) . 10_665
O1 Sm1 Se3 Sm1 130.32(16) . 10_665
Se1 Sm1 Se3 Sm1 -25.348(18) 10_665 10_665
Se1 Sm1 Se3 Sm1 -15.270(19) . 10_665
Se3 Sm1 Se3 Sm1 32.4(3) 12_655 10_665
Se2 Sm1 Se3 Sm1 -87.80(3) 12_655 10_665
Se2 Sm1 Se3 Sm1 48.55(3) . 10_665
Yb1 Sm1 Se3 Sm1 0.0 10_665 10_665
Yb1 Sm1 Se3 Sm1 -36.31(4) 12_655 10_665
Sm1 Sm1 Se3 Sm1 -36.31(4) 12_655 10_665
Yb1 Se2 C1 C2 14.3(8) 10_665 .
Sm1 Se2 C1 C2 14.3(8) 10_665 .
Sm1 Se2 C1 C2 -83.2(8) . .
Yb1 Se2 C1 C6 -162.3(7) 10_665 .
Sm1 Se2 C1 C6 -162.3(7) 10_665 .
Sm1 Se2 C1 C6 100.1(8) . .
C6 C1 C2 C3 0.7(12) . .
Se2 C1 C2 C3 -175.9(7) . .
C1 C2 C3 C4 -0.2(13) . .
C2 C3 C4 C5 -1.3(19) . .
C3 C4 C5 C6 2(2) . .
C2 C1 C6 C5 0.3(16) . .
Se2 C1 C6 C5 177.1(9) . .
C4 C5 C6 C1 -1.8(19) . .
Sm1 Se3 C7 C12 134.6(9) . .
Yb1 Se3 C7 C12 -132.6(8) 10_665 .
Sm1 Se3 C7 C12 -132.6(8) 10_665 .
Sm1 Se3 C7 C8 -45.8(8) . .
Yb1 Se3 C7 C8 46.9(8) 10_665 .
Sm1 Se3 C7 C8 46.9(8) 10_665 .
C12 C7 C8 C9 -0.3(14) . .
Se3 C7 C8 C9 -179.9(8) . .
C7 C8 C9 C10 -0.9(16) . .
C8 C9 C10 C11 4(3) . .
C9 C10 C11 C12 -6(3) . .
C8 C7 C12 C11 -1.6(19) . .
Se3 C7 C12 C11 178.0(11) . .
C10 C11 C12 C7 5(3) . .
O2 Sm1 O1 C13 160.1(7) . .
Se1 Sm1 O1 C13 -19.6(9) 10_665 .
Se1 Sm1 O1 C13 -17.9(8) . .
Se3 Sm1 O1 C13 -120.7(6) . .
Se3 Sm1 O1 C13 54.2(6) 12_655 .
Se2 Sm1 O1 C13 111.1(6) 12_655 .
Se2 Sm1 O1 C13 -49.7(6) . .
Sm1 Sm1 O1 C13 -77.6(7) 10_665 .
Yb1 Sm1 O1 C13 -77.6(7) 10_665 .
Yb1 Sm1 O1 C13 46.4(7) 12_655 .
Sm1 Sm1 O1 C13 46.4(7) 12_655 .
O2 Sm1 O1 C14 22.5(7) . .
Se1 Sm1 O1 C14 -157.2(6) 10_665 .
Se1 Sm1 O1 C14 -155.6(6) . .
Se3 Sm1 O1 C14 101.7(7) . .
Se3 Sm1 O1 C14 -83.4(7) 12_655 .
Se2 Sm1 O1 C14 -26.5(7) 12_655 .
Se2 Sm1 O1 C14 172.7(7) . .
Sm1 Sm1 O1 C14 144.8(6) 10_665 .
Yb1 Sm1 O1 C14 144.8(6) 10_665 .
Yb1 Sm1 O1 C14 -91.3(7) 12_655 .
Sm1 Sm1 O1 C14 -91.3(7) 12_655 .
C13 O1 C14 C15 166.4(9) . .
Sm1 O1 C14 C15 -51.8(10) . .
O1 C14 C15 O2 59.7(12) . .
C14 C15 O2 C16 166.5(9) . .
C14 C15 O2 Sm1 -40.0(12) . .
O1 Sm1 O2 C16 159.8(7) . .
Se1 Sm1 O2 C16 -20.4(8) 10_665 .
Se1 Sm1 O2 C16 -22.4(8) . .
Se3 Sm1 O2 C16 57.5(7) . .
Se3 Sm1 O2 C16 -124.0(7) 12_655 .
Se2 Sm1 O2 C16 -54.5(7) 12_655 .
Se2 Sm1 O2 C16 110.4(6) . .
Sm1 Sm1 O2 C16 42.9(7) 10_665 .
Yb1 Sm1 O2 C16 42.9(7) 10_665 .
Yb1 Sm1 O2 C16 -77.9(7) 12_655 .
Sm1 Sm1 O2 C16 -77.9(7) 12_655 .
O1 Sm1 O2 C15 9.5(7) . .
Se1 Sm1 O2 C15 -170.7(7) 10_665 .
Se1 Sm1 O2 C15 -172.7(6) . .
Se3 Sm1 O2 C15 -92.8(7) . .
Se3 Sm1 O2 C15 85.7(7) 12_655 .
Se2 Sm1 O2 C15 155.1(7) 12_655 .
Se2 Sm1 O2 C15 -39.9(8) . .
Sm1 Sm1 O2 C15 -107.4(7) 10_665 .
Yb1 Sm1 O2 C15 -107.4(7) 10_665 .
Yb1 Sm1 O2 C15 131.8(7) 12_655 .
Sm1 Sm1 O2 C15 131.8(7) 12_655 .
C17 O3 C18 C19 -59(9) . .
O3 C18 C19 O4 -180(9) . .
C18 C19 O4 C20 179(12) . .
